data_7714571
loop_
_publ_author_name
'Li, Yufang'
'Liu, Qian'
'Bao, Junhui'
'Yiu, Shek-Man'
'Chan, Michael C. W.'

_publ_section_title
;
 Coplanar binuclear group 4 post-metallocene complexes supported by
 chelating &#x3bc;-(&#x3c3;<sub>2</sub>-aryl) ligands: characterisation
 and olefin polymerisation catalysis.
;
_journal_issue 1
_journal_name_full 'Dalton transactions (Cambridge, England : 2003)'
_journal_page_first 346
_journal_page_last 353
_journal_paper_doi 10.1039/d3dt03641c
_journal_volume 53
_journal_year 2023
_chemical_absolute_configuration uk
_chemical_formula_moiety 'C80 H92 Hf2 N2 O4, 4[C4H8O]'
_chemical_formula_sum 'C96 H124 Hf2 N2 O8'
_chemical_formula_weight 1790.94
_space_group_crystal_system orthorhombic
_space_group_IT_number 33
_space_group_name_Hall 'P 2c -2n'
_space_group_name_H-M_alt 'P n a 21'
_atom_sites_solution_hydrogens geom
_audit_creation_date 2023-11-15
_audit_creation_method
;
Olex2 1.5
(compiled 2023.08.24 svn.re1ec1418 for OlexSys, GUI svn.r6817)
;
_audit_update_record
;
2023-11-24 deposited with the CCDC.	2023-11-28 downloaded from the CCDC.
;
_cell_angle_alpha 90
_cell_angle_beta 90
_cell_angle_gamma 90
_cell_formula_units_Z 4
_cell_length_a 12.0624(6)
_cell_length_b 44.306(2)
_cell_length_c 15.5799(7)
_cell_measurement_reflns_used 9789
_cell_measurement_temperature 233(2)
_cell_measurement_theta_max 74.53
_cell_measurement_theta_min 3.01
_cell_volume 8326.5(7)
_computing_cell_refinement 'Bruker Saint'
_computing_data_collection 'Bruker Apex3'
_computing_data_reduction 'Bruker Saint'
_computing_molecular_graphics 'Bruker Apex3, Olex2 1.5-dev (Dolomanov et al., 2009)'
_computing_publication_material 'Bruker Apex3, Olex2 1.5-dev (Dolomanov et al., 2009)'
_computing_structure_refinement 'SHELXL-2016/6 (Sheldrick, 2016), olex2.refine 1.5-dev (Bourhis et al., 2015)'
_computing_structure_solution 'SHELXT 2014/5 (Sheldrick, 2014)'
_diffrn_ambient_temperature 233.02
_diffrn_measured_fraction_theta_full 0.999
_diffrn_measured_fraction_theta_max 0.994
_diffrn_measurement_device_type 'Bruker D8 Venture Photon II'
_diffrn_measurement_method 'phi and omega scans'
_diffrn_radiation_type CuK\a
_diffrn_radiation_wavelength 1.54178
_diffrn_reflns_av_R_equivalents 0.0626
_diffrn_reflns_av_unetI/netI 0.0354
_diffrn_reflns_Laue_measured_fraction_full 0.999
_diffrn_reflns_Laue_measured_fraction_max 0.994
_diffrn_reflns_limit_h_max 15
_diffrn_reflns_limit_h_min -15
_diffrn_reflns_limit_k_max 55
_diffrn_reflns_limit_k_min -50
_diffrn_reflns_limit_l_max 19
_diffrn_reflns_limit_l_min -19
_diffrn_reflns_number 127643
_diffrn_reflns_point_group_measured_fraction_full 0.999
_diffrn_reflns_point_group_measured_fraction_max 0.994
_diffrn_reflns_theta_full 67.679
_diffrn_reflns_theta_max 75.003
_diffrn_reflns_theta_min 3.007
_diffrn_source 'micro focus'
_diffrn_source_current 1.1
_diffrn_source_power 0.05500000000000001
_diffrn_source_voltage 50.0
_diffrn_standards_number 0
_exptl_absorpt_coefficient_mu 4.972
_exptl_absorpt_correction_T_max 0.7538
_exptl_absorpt_correction_T_min 0.5466
_exptl_absorpt_correction_type multi-scan
_exptl_absorpt_process_details
;
SADABS-2016/2 (Bruker,2016/2) was used for absorption correction.
wR2(int) was 0.1091 before and 0.0706 after correction.
The Ratio of minimum to maximum transmission is 0.7251.
The \l/2 correction factor is Not present.
;
_exptl_crystal_colour yellow
_exptl_crystal_density_diffrn 1.429
_exptl_crystal_description block
_exptl_crystal_F_000 3688
_exptl_crystal_size_max 0.38
_exptl_crystal_size_mid 0.12
_exptl_crystal_size_min 0.04
_refine_diff_density_max 0.605
_refine_diff_density_min -0.665
_refine_diff_density_rms 0.061
_refine_ls_abs_structure_details
;
 Refined as an inversion twin.
;
_refine_ls_abs_structure_Flack 0.087(8)
_refine_ls_extinction_method none
_refine_ls_goodness_of_fit_ref 1.036
_refine_ls_hydrogen_treatment constr
_refine_ls_matrix_type full
_refine_ls_number_parameters 890
_refine_ls_number_reflns 16911
_refine_ls_number_restraints 463
_refine_ls_restrained_S_all 1.027
_refine_ls_R_factor_all 0.0281
_refine_ls_R_factor_gt 0.0254
_refine_ls_shift/su_max 0.005
_refine_ls_shift/su_mean 0.000
_refine_ls_structure_factor_coef Fsqd
_refine_ls_weighting_details 'w=1/[\s^2^(Fo^2^)+(0.0418P)^2^+1.7708P] where P=(Fo^2^+2Fc^2^)/3'
_refine_ls_weighting_scheme calc
_refine_ls_wR_factor_gt 0.0710
_refine_ls_wR_factor_ref 0.0716
_reflns_Friedel_coverage 0.926
_reflns_Friedel_fraction_full 1.000
_reflns_Friedel_fraction_max 0.994
_reflns_number_gt 16173
_reflns_number_total 16911
_reflns_threshold_expression 'I > 2\s(I)'
_cod_data_source_file d3dt03641c2.cif
_cod_data_source_block 111120a_yufang
_cod_depositor_comments 'Adding full bibliography for 7714567--7714572.cif.'
_cod_original_cell_volume 8326.6(7)
_cod_database_code 7714571
_shelx_shelxl_version_number 2016/6
_shelx_space_group_comment
;
The symmetry employed for this shelxl refinement is uniquely defined
by the following loop, which should always be used as a source of
symmetry information in preference to the above space-group names.
They are only intended as comments.
;
_olex2_refinement_description
;
1. Twinned data refinement
 Scales: 0.913(8)
 0.087(8)
2. Fixed Uiso
 At 1.2 times of:
  All C(H) groups, All C(H,H) groups, All C(H,H,H,H) groups
 At 1.5 times of:
  All C(H,H,H) groups
3. Shared sites
{C53, C53A}
4. Restrained distances
 C33-C34 = C33-C35 = C33-C36
 1.54 with sigma of 0.02
 C33A-C34A = C33A-C35A = C33A-C36A
 1.54 with sigma of 0.02
 C53-C54 = C54-C55 = C55-C56 = C56-C57 = C57-C58 = C58-C53
 1.39 with sigma of 0.02
 C53A-C54A = C54A-C55A = C55A-C56A = C56A-C57A = C57A-C58A = C58A-C53A
 1.39 with sigma of 0.02
 C34A-C35A = C35A-C36A = C36A-C34A
 2.52 with sigma of 0.01
 C34-C35 = C35-C36 = C36-C34
 2.52 with sigma of 0.04
5. Rigid bond restraints
 C33, C34, C35, C36, C33A, C34A, C35A, C36A
 with sigma for 1-2 distances of 0.005 and sigma for 1-3 distances of 0.005
 C53, C54, C55, C56, C57, C58, C53A, C54A, C55A, C56A, C57A, C58A
 with sigma for 1-2 distances of 0.008 and sigma for 1-3 distances of 0.008
6. Uiso/Uaniso restraints and constraints
C33 \\sim C34 \\sim C35 \\sim C36 \\sim C33A \\sim C34A \\sim C35A \\sim C36A:
within 2A with sigma of 0.005 and sigma for terminal atoms of 2 within 2A
C53 \\sim C54 \\sim C55 \\sim C56 \\sim C57 \\sim C58 \\sim C53A \\sim C54A
\\sim C55A \\sim C56A \\sim C57A \\sim C58A: within 2A with sigma of 0.02 and
sigma for terminal atoms of 0.04 within 2A
Uanis(C33) \\sim Ueq, Uanis(C34) \\sim Ueq, Uanis(C35) \\sim Ueq, Uanis(C36)
\\sim Ueq, Uanis(C33A) \\sim Ueq, Uanis(C34A) \\sim Ueq, Uanis(C35A) \\sim Ueq,
Uanis(C36A) \\sim Ueq: with sigma of 0.01 and sigma for terminal atoms of 0.02
Uanis(C53) \\sim Ueq, Uanis(C54) \\sim Ueq, Uanis(C55) \\sim Ueq, Uanis(C56)
\\sim Ueq, Uanis(C57) \\sim Ueq, Uanis(C58) \\sim Ueq, Uanis(C53A) \\sim Ueq,
Uanis(C54A) \\sim Ueq, Uanis(C55A) \\sim Ueq, Uanis(C56A) \\sim Ueq,
Uanis(C57A) \\sim Ueq, Uanis(C58A) \\sim Ueq: with sigma of 0.04 and sigma for
terminal atoms of 0.08
Uanis(C53) = Uanis(C53A)
7. Others
 Fixed Sof: C33(0.6) C34(0.6) H34A(0.6) H34B(0.6) H34C(0.6) C35(0.6) H35A(0.6)
 H35B(0.6) H35C(0.6) C36(0.6) H36A(0.6) H36B(0.6) H36C(0.6) C33A(0.4) C34A(0.4)
 H34D(0.4) H34E(0.4) H34F(0.4) C35A(0.4) H35D(0.4) H35E(0.4) H35F(0.4)
 C36A(0.4) H36D(0.4) H36E(0.4) H36F(0.4) H52A(0.5) H52B(0.5) H52C(0.5)
 H52D(0.5) C53(0.5) C54(0.5) H54(0.5) C55(0.5) H55(0.5) C56(0.5) H56(0.5)
 C57(0.5) H57(0.5) C58(0.5) H58(0.5) C53A(0.5) C54A(0.5) H54A(0.5) C55A(0.5)
 H55A(0.5) C56A(0.5) H56A(0.5) C57A(0.5) H57A(0.5) C58A(0.5) H58A(0.5)
8.a Secondary CH2 refined with riding coordinates:
 C45(H45A,H45B), C52(H52A,H52B), C52(H52C,H52D), C59(H59A,H59B), C66(H66A,
 H66B), C73(H73A,H73B), C74(H74A,H74B), C75(H75A,H75B), C76(H76A,H76B),
 C77(H77A,H77B), C78(H78A,H78B), C79(H79A,H79B), C80(H80A,H80B)
8.b Aromatic/amide H refined with riding coordinates:
 C3(H3), C5(H5), C8(H8), C9(H9), C10(H10), C14(H14), C17(H17), C19(H19),
 C20(H20), C21(H21), C24(H24), C26(H26), C47(H47), C48(H48), C49(H49), C50(H50),
  C51(H51), C54(H54), C55(H55), C56(H56), C57(H57), C58(H58), C54A(H54A),
 C55A(H55A), C56A(H56A), C57A(H57A), C58A(H58A), C61(H61), C62(H62), C63(H63),
 C64(H64), C65(H65), C68(H68), C69(H69), C70(H70), C71(H71), C72(H72)
8.c Idealised Me refined as rotating group:
 C30(H30A,H30B,H30C), C31(H31A,H31B,H31C), C32(H32A,H32B,H32C), C34(H34A,H34B,
 H34C), C35(H35A,H35B,H35C), C36(H36A,H36B,H36C), C34A(H34D,H34E,H34F),
 C35A(H35D,H35E,H35F), C36A(H36D,H36E,H36F), C38(H38A,H38B,H38C), C39(H39A,H39B,
 H39C), C40(H40A,H40B,H40C), C42(H42A,H42B,H42C), C43(H43A,H43B,H43C), C44(H44A,
 H44B,H44C)
;
_smtbx_masks_special_details
;
A solvent mask was calculated and 614 electrons were 
found in a volume of 1978\%A^3^ in 1 void per unit cell. 
This is consistent with the presence of 
4[C4H8O] per Formula Unit 
which account for 640 electrons 
per unit cell.
;
_smtbx_masks_void_probe_radius 1.2
_smtbx_masks_void_truncation_radius 1.2
_olex2_submission_special_instructions 'No special instructions were received'

loop_
_space_group_symop_operation_xyz
'x, y, z'
'-x, -y, z+1/2'
'x+1/2, -y+1/2, z'
'-x+1/2, y+1/2, z+1/2'

loop_
_atom_site_label
_atom_site_type_symbol
_atom_site_fract_x
_atom_site_fract_y
_atom_site_fract_z
_atom_site_U_iso_or_equiv
_atom_site_adp_type
_atom_site_occupancy
_atom_site_site_symmetry_order
_atom_site_calc_flag
_atom_site_refinement_flags_posn
_atom_site_refinement_flags_adp
_atom_site_refinement_flags_occupancy
_atom_site_disorder_assembly
_atom_site_disorder_group
Hf1 Hf 0.24359(2) 0.36443(2) 0.48852(2) 0.04792(7) Uani 1 1 d . . . . .
Hf2 Hf 0.30151(2) 0.50786(2) 0.50957(2) 0.04120(6) Uani 1 1 d . . . . .
O1 O 0.2159(3) 0.32056(7) 0.4811(2) 0.0570(8) Uani 1 1 d . . . . .
O2 O 0.3167(2) 0.55176(6) 0.5092(3) 0.0503(6) Uani 1 1 d . . . . .
O3 O 0.0941(4) 0.36340(8) 0.5830(3) 0.0609(10) Uani 1 1 d . . . . .
O4 O 0.3776(3) 0.50932(8) 0.3726(3) 0.0574(9) Uani 1 1 d . . . . .
N1 N 0.0878(4) 0.36135(8) 0.3899(3) 0.0435(8) Uani 1 1 d . . . . .
N2 N 0.1419(3) 0.52401(7) 0.4274(2) 0.0370(7) Uani 1 1 d . . . . .
C1 C 0.1820(4) 0.29960(9) 0.4253(3) 0.0477(10) Uani 1 1 d . . . . .
C2 C 0.2312(5) 0.27023(10) 0.4282(4) 0.0532(12) Uani 1 1 d . . . . .
C3 C 0.1994(4) 0.25001(10) 0.3648(4) 0.0594(13) Uani 1 1 d . . . . .
H3 H 0.230603 0.230574 0.365726 0.071 Uiso 1 1 calc R U . . .
C4 C 0.1238(5) 0.25681(11) 0.2994(4) 0.0614(13) Uani 1 1 d . . . . .
C5 C 0.0762(5) 0.28502(10) 0.3014(4) 0.0564(11) Uani 1 1 d . . . . .
H5 H 0.024203 0.289970 0.258732 0.068 Uiso 1 1 calc R U . . .
C6 C 0.1007(4) 0.30637(9) 0.3627(3) 0.0480(10) Uani 1 1 d . . . . .
C7 C 0.0406(4) 0.33575(10) 0.3616(3) 0.0448(9) Uani 1 1 d . . . . .
C8 C -0.0669(4) 0.33604(11) 0.3259(4) 0.0557(12) Uani 1 1 d . . . . .
H8 H -0.101145 0.317858 0.309574 0.067 Uiso 1 1 calc R U . . .
C9 C -0.1217(5) 0.36319(11) 0.3150(5) 0.0708(17) Uani 1 1 d . . . . .
H9 H -0.193104 0.363644 0.290775 0.085 Uiso 1 1 calc R U . . .
C10 C -0.0704(4) 0.38961(11) 0.3400(4) 0.0610(13) Uani 1 1 d . . . . .
H10 H -0.106334 0.408227 0.332065 0.073 Uiso 1 1 calc R U . . .
C11 C 0.0338(4) 0.38866(10) 0.3767(3) 0.0455(10) Uani 1 1 d . . . . .
C12 C 0.0937(4) 0.41590(9) 0.4068(3) 0.0417(8) Uani 1 1 d . . . . .
C13 C 0.1869(4) 0.41103(9) 0.4585(3) 0.0466(10) Uani 1 1 d . . . . .
C14 C 0.2434(4) 0.43739(8) 0.4847(4) 0.0468(10) Uani 1 1 d . . . . .
H14 H 0.306431 0.434916 0.519437 0.056 Uiso 1 1 calc R U . . .
C15 C 0.2128(4) 0.46697(9) 0.4631(3) 0.0430(9) Uani 1 1 d . . . . .
C16 C 0.1201(3) 0.47002(8) 0.4093(3) 0.0383(8) Uani 1 1 d . . . . .
C17 C 0.0609(4) 0.44484(8) 0.3811(3) 0.0411(8) Uani 1 1 d . . . . .
H17 H -0.000751 0.447296 0.344919 0.049 Uiso 1 1 calc R U . . .
C18 C 0.0874(4) 0.50135(9) 0.3855(3) 0.0356(8) Uani 1 1 d . . . . .
C19 C 0.0062(4) 0.50677(9) 0.3242(3) 0.0466(10) Uani 1 1 d . . . . .
H19 H -0.029464 0.490678 0.296211 0.056 Uiso 1 1 calc R U . . .
C20 C -0.0210(5) 0.53622(10) 0.3053(3) 0.0537(11) Uani 1 1 d . . . . .
H20 H -0.074502 0.540553 0.263206 0.064 Uiso 1 1 calc R U . . .
C21 C 0.0311(5) 0.55927(10) 0.3490(3) 0.0525(11) Uani 1 1 d . . . . .
H21 H 0.012556 0.579380 0.336359 0.063 Uiso 1 1 calc R U . . .
C22 C 0.1116(4) 0.55331(8) 0.4122(3) 0.0405(8) Uani 1 1 d . . . . .
C23 C 0.1616(4) 0.57961(9) 0.4581(3) 0.0428(9) Uani 1 1 d . . . . .
C24 C 0.1050(4) 0.60706(9) 0.4578(3) 0.0447(9) Uani 1 1 d . . . . .
H24 H 0.035394 0.608062 0.430786 0.054 Uiso 1 1 calc R U . . .
C25 C 0.1474(4) 0.63303(8) 0.4959(3) 0.0511(10) Uani 1 1 d . . . . .
C26 C 0.2506(5) 0.63082(10) 0.5355(4) 0.0558(13) Uani 1 1 d . . . . .
H26 H 0.282028 0.648307 0.559535 0.067 Uiso 1 1 calc R U . . .
C27 C 0.3096(4) 0.60375(10) 0.5410(3) 0.0493(10) Uani 1 1 d . . . . .
C28 C 0.2629(3) 0.57813(8) 0.5018(3) 0.0430(9) Uani 1 1 d . . . . .
C29 C 0.3129(5) 0.26166(10) 0.4978(4) 0.0671(14) Uani 1 1 d . . . . .
C30 C 0.3502(7) 0.22860(12) 0.4907(6) 0.095(2) Uani 1 1 d . . . . .
H30A H 0.388196 0.222730 0.542977 0.143 Uiso 1 1 calc R U . . .
H30B H 0.400146 0.226398 0.442268 0.143 Uiso 1 1 calc R U . . .
H30C H 0.285925 0.215786 0.482337 0.143 Uiso 1 1 calc R U . . .
C31 C 0.2568(9) 0.26485(17) 0.5865(5) 0.092(3) Uani 1 1 d . . . . .
H31A H 0.306631 0.257541 0.630763 0.138 Uiso 1 1 calc R U . . .
H31B H 0.188955 0.253103 0.587442 0.138 Uiso 1 1 calc R U . . .
H31C H 0.239594 0.285913 0.597106 0.138 Uiso 1 1 calc R U . . .
C32 C 0.4197(5) 0.28061(13) 0.4934(6) 0.087(2) Uani 1 1 d . . . . .
H32A H 0.475850 0.271573 0.529822 0.131 Uiso 1 1 calc R U . . .
H32B H 0.404313 0.300966 0.513026 0.131 Uiso 1 1 calc R U . . .
H32C H 0.446213 0.281246 0.434672 0.131 Uiso 1 1 calc R U . . .
C33 C 0.1009(14) 0.2366(3) 0.2190(10) 0.066(3) Uani 0.6 1 d D U P A 1
C34 C 0.1501(15) 0.2495(3) 0.1345(8) 0.090(4) Uani 0.6 1 d D U P A 1
H34A H 0.136995 0.235334 0.088054 0.134 Uiso 0.6 1 calc R U P A 1
H34B H 0.229246 0.252506 0.141447 0.134 Uiso 0.6 1 calc R U P A 1
H34C H 0.114848 0.268573 0.121339 0.134 Uiso 0.6 1 calc R U P A 1
C35 C -0.0217(14) 0.2319(5) 0.2007(17) 0.089(6) Uani 0.6 1 d D U P A 1
H35A H -0.030961 0.224229 0.142878 0.133 Uiso 0.6 1 calc R U P A 1
H35B H -0.060360 0.251038 0.206169 0.133 Uiso 0.6 1 calc R U P A 1
H35C H -0.052082 0.217582 0.241428 0.133 Uiso 0.6 1 calc R U P A 1
C36 C 0.1510(16) 0.2054(3) 0.2355(10) 0.102(4) Uani 0.6 1 d D U P A 1
H36A H 0.129764 0.191823 0.189595 0.153 Uiso 0.6 1 calc R U P A 1
H36B H 0.123956 0.197688 0.289786 0.153 Uiso 0.6 1 calc R U P A 1
H36C H 0.231182 0.207058 0.237492 0.153 Uiso 0.6 1 calc R U P A 1
C33A C 0.089(2) 0.2310(5) 0.2414(14) 0.067(3) Uani 0.4 1 d D U P A 2
C34A C 0.168(2) 0.2344(5) 0.1648(14) 0.107(7) Uani 0.4 1 d D U P A 2
H34D H 0.124794 0.235545 0.112208 0.161 Uiso 0.4 1 calc R U P A 2
H34E H 0.216973 0.217178 0.162362 0.161 Uiso 0.4 1 calc R U P A 2
H34F H 0.210747 0.252744 0.171502 0.161 Uiso 0.4 1 calc R U P A 2
C35A C -0.0315(19) 0.2370(7) 0.211(2) 0.074(6) Uani 0.4 1 d D U P A 2
H35D H -0.057716 0.219960 0.177771 0.110 Uiso 0.4 1 calc R U P A 2
H35E H -0.032987 0.255064 0.175739 0.110 Uiso 0.4 1 calc R U P A 2
H35F H -0.079063 0.239872 0.260577 0.110 Uiso 0.4 1 calc R U P A 2
C36A C 0.0975(15) 0.1997(3) 0.2816(14) 0.086(5) Uani 0.4 1 d D U P A 2
H36D H 0.034064 0.187626 0.264638 0.128 Uiso 0.4 1 calc R U P A 2
H36E H 0.099084 0.201522 0.343636 0.128 Uiso 0.4 1 calc R U P A 2
H36F H 0.165063 0.189949 0.262126 0.128 Uiso 0.4 1 calc R U P A 2
C37 C 0.0880(5) 0.66344(9) 0.4950(4) 0.0656(14) Uani 1 1 d . . . . .
C38 C -0.0253(6) 0.66218(13) 0.4523(5) 0.084(2) Uani 1 1 d . . . . .
H38A H -0.059391 0.682003 0.454340 0.126 Uiso 1 1 calc R U . . .
H38B H -0.071907 0.647807 0.482377 0.126 Uiso 1 1 calc R U . . .
H38C H -0.016936 0.655942 0.392989 0.126 Uiso 1 1 calc R U . . .
C39 C 0.1558(9) 0.68635(15) 0.4493(9) 0.127(4) Uani 1 1 d . . . . .
H39A H 0.119965 0.705904 0.453452 0.190 Uiso 1 1 calc R U . . .
H39B H 0.162839 0.680712 0.389401 0.190 Uiso 1 1 calc R U . . .
H39C H 0.228769 0.687411 0.475240 0.190 Uiso 1 1 calc R U . . .
C40 C 0.0683(8) 0.67321(18) 0.5878(6) 0.104(3) Uani 1 1 d . . . . .
H40A H 0.027608 0.692089 0.588518 0.156 Uiso 1 1 calc R U . . .
H40B H 0.139086 0.675936 0.616394 0.156 Uiso 1 1 calc R U . . .
H40C H 0.025877 0.657823 0.617483 0.156 Uiso 1 1 calc R U . . .
C41 C 0.4222(5) 0.60274(10) 0.5872(4) 0.0597(13) Uani 1 1 d . . . . .
C42 C 0.4558(7) 0.63406(13) 0.6223(6) 0.089(2) Uani 1 1 d . . . . .
H42A H 0.529464 0.632906 0.646997 0.133 Uiso 1 1 calc R U . . .
H42B H 0.403363 0.640305 0.666029 0.133 Uiso 1 1 calc R U . . .
H42C H 0.455619 0.648637 0.575817 0.133 Uiso 1 1 calc R U . . .
C43 C 0.4130(7) 0.58160(15) 0.6645(5) 0.0822(19) Uani 1 1 d . . . . .
H43A H 0.479409 0.583271 0.699255 0.123 Uiso 1 1 calc R U . . .
H43B H 0.404942 0.560966 0.644585 0.123 Uiso 1 1 calc R U . . .
H43C H 0.348865 0.587139 0.698545 0.123 Uiso 1 1 calc R U . . .
C44 C 0.5127(5) 0.59166(14) 0.5266(6) 0.083(2) Uani 1 1 d . . . . .
H44A H 0.583841 0.592429 0.555567 0.125 Uiso 1 1 calc R U . . .
H44B H 0.514923 0.604466 0.476082 0.125 Uiso 1 1 calc R U . . .
H44C H 0.497057 0.571049 0.509464 0.125 Uiso 1 1 calc R U . . .
C45 C 0.3905(7) 0.36647(16) 0.3989(6) 0.081(2) Uani 1 1 d . . . . .
H45A H 0.434870 0.384617 0.409387 0.097 Uiso 1 1 calc R U . . .
H45B H 0.437732 0.348633 0.405598 0.097 Uiso 1 1 calc R U . . .
C46 C 0.3400(6) 0.36728(12) 0.3136(4) 0.0631(14) Uani 1 1 d . . . . .
C47 C 0.3086(6) 0.39447(17) 0.2760(5) 0.0775(19) Uani 1 1 d . . . . .
H47 H 0.327156 0.412536 0.304156 0.093 Uiso 1 1 calc R U . . .
C48 C 0.2525(7) 0.3962(2) 0.2007(7) 0.096(3) Uani 1 1 d . . . . .
H48 H 0.233845 0.415079 0.177381 0.115 Uiso 1 1 calc R U . . .
C49 C 0.2239(9) 0.3706(4) 0.1595(9) 0.127(4) Uani 1 1 d . . . . .
H49 H 0.183661 0.371640 0.107941 0.152 Uiso 1 1 calc R U . . .
C50 C 0.2544(9) 0.3422(3) 0.1940(8) 0.117(4) Uani 1 1 d . . . . .
H50 H 0.234684 0.324395 0.165076 0.140 Uiso 1 1 calc R U . . .
C51 C 0.3122(7) 0.34068(17) 0.2691(5) 0.084(2) Uani 1 1 d . . . . .
H51 H 0.333654 0.321812 0.291181 0.101 Uiso 1 1 calc R U . . .
C52 C 0.3559(6) 0.37071(17) 0.6032(5) 0.0743(18) Uani 1 1 d . . . . .
H52A H 0.392884 0.351226 0.611325 0.089 Uiso 0.5 1 calc R U P B 1
H52B H 0.413573 0.384796 0.584331 0.089 Uiso 0.5 1 calc R U P B 1
H52C H 0.392884 0.351226 0.611325 0.089 Uiso 0.5 1 calc R U P C 2
H52D H 0.413573 0.384796 0.584331 0.089 Uiso 0.5 1 calc R U P C 2
C53 C 0.3242(5) 0.38082(14) 0.6904(4) 0.0646(13) Uani 0.5 1 d D U P D 1
C54 C 0.344(2) 0.4116(4) 0.7054(14) 0.069(4) Uani 0.5 1 d D U P D 1
H54 H 0.378230 0.422817 0.661460 0.083 Uiso 0.5 1 calc R U P D 1
C55 C 0.3166(17) 0.4269(4) 0.7824(10) 0.082(4) Uani 0.5 1 d D U P D 1
H55 H 0.327422 0.447768 0.788393 0.099 Uiso 0.5 1 calc R U P D 1
C56 C 0.2733(17) 0.4098(5) 0.8479(12) 0.088(4) Uani 0.5 1 d D U P D 1
H56 H 0.252942 0.419081 0.899823 0.106 Uiso 0.5 1 calc R U P D 1
C57 C 0.259(2) 0.3782(5) 0.8378(13) 0.089(4) Uani 0.5 1 d D U P D 1
H57 H 0.234492 0.366257 0.883978 0.107 Uiso 0.5 1 calc R U P D 1
C58 C 0.281(2) 0.3654(5) 0.7607(11) 0.080(4) Uani 0.5 1 d D U P D 1
H58 H 0.266750 0.344636 0.754216 0.096 Uiso 0.5 1 calc R U P D 1
C53A C 0.3242(5) 0.38082(14) 0.6904(4) 0.0646(13) Uani 0.5 1 d D U P D 2
C54A C 0.318(2) 0.4095(5) 0.7196(15) 0.079(5) Uani 0.5 1 d D U P D 2
H54A H 0.334096 0.425481 0.682217 0.094 Uiso 0.5 1 calc R U P D 2
C55A C 0.2868(18) 0.4158(5) 0.8034(14) 0.087(4) Uani 0.5 1 d D U P D 2
H55A H 0.287720 0.435701 0.824460 0.104 Uiso 0.5 1 calc R U P D 2
C56A C 0.254(2) 0.3913(5) 0.8563(13) 0.088(4) Uani 0.5 1 d D U P D 2
H56A H 0.226002 0.394999 0.911595 0.105 Uiso 0.5 1 calc R U P D 2
C57A C 0.2628(17) 0.3619(5) 0.8268(13) 0.086(4) Uani 0.5 1 d D U P D 2
H57A H 0.244263 0.345635 0.862803 0.103 Uiso 0.5 1 calc R U P D 2
C58A C 0.2998(18) 0.3565(4) 0.7428(12) 0.077(4) Uani 0.5 1 d D U P D 2
H58A H 0.307761 0.336667 0.722391 0.092 Uiso 0.5 1 calc R U P D 2
C59 C 0.4679(4) 0.48983(12) 0.5546(4) 0.0573(12) Uani 1 1 d . . . . .
H59A H 0.499232 0.505166 0.592946 0.069 Uiso 1 1 calc R U . . .
H59B H 0.452141 0.472125 0.590278 0.069 Uiso 1 1 calc R U . . .
C60 C 0.5591(4) 0.48081(10) 0.4940(4) 0.0564(11) Uani 1 1 d . . . . .
C61 C 0.6332(5) 0.50223(15) 0.4608(5) 0.0769(18) Uani 1 1 d . . . . .
H61 H 0.627992 0.522493 0.478295 0.092 Uiso 1 1 calc R U . . .
C62 C 0.7137(6) 0.4937(2) 0.4026(7) 0.100(3) Uani 1 1 d . . . . .
H62 H 0.764140 0.508146 0.381691 0.119 Uiso 1 1 calc R U . . .
C63 C 0.7206(8) 0.4636(3) 0.3746(7) 0.116(4) Uani 1 1 d . . . . .
H63 H 0.771087 0.458232 0.331280 0.139 Uiso 1 1 calc R U . . .
C64 C 0.6558(8) 0.44302(19) 0.4095(6) 0.100(2) Uani 1 1 d . . . . .
H64 H 0.665859 0.422647 0.394578 0.120 Uiso 1 1 calc R U . . .
C65 C 0.5730(5) 0.45067(13) 0.4678(5) 0.0791(18) Uani 1 1 d . . . . .
H65 H 0.526064 0.435600 0.489836 0.095 Uiso 1 1 calc R U . . .
C66 C 0.2342(5) 0.50170(14) 0.6431(4) 0.0596(12) Uani 1 1 d . . . . .
H66A H 0.235100 0.480425 0.660283 0.072 Uiso 1 1 calc R U . . .
H66B H 0.275958 0.513628 0.685033 0.072 Uiso 1 1 calc R U . . .
C67 C 0.1182(5) 0.51320(14) 0.6331(4) 0.0576(13) Uani 1 1 d . . . . .
C68 C 0.0940(6) 0.54374(14) 0.6446(4) 0.0679(14) Uani 1 1 d . . . . .
H68 H 0.149477 0.556813 0.665006 0.081 Uiso 1 1 calc R U . . .
C69 C -0.0098(7) 0.55501(18) 0.6266(5) 0.087(2) Uani 1 1 d . . . . .
H69 H -0.024357 0.575685 0.634172 0.104 Uiso 1 1 calc R U . . .
C70 C -0.0934(7) 0.5359(2) 0.5973(5) 0.097(2) Uani 1 1 d . . . . .
H70 H -0.164711 0.543459 0.586027 0.116 Uiso 1 1 calc R U . . .
C71 C -0.0701(6) 0.50579(17) 0.5849(4) 0.0775(18) Uani 1 1 d . . . . .
H71 H -0.125005 0.492837 0.563130 0.093 Uiso 1 1 calc R U . . .
C72 C 0.0325(6) 0.49466(14) 0.6042(4) 0.0669(15) Uani 1 1 d . . . . .
H72 H 0.045843 0.473875 0.597810 0.080 Uiso 1 1 calc R U . . .
C73 C 0.0469(7) 0.38840(16) 0.6281(5) 0.0756(18) Uani 1 1 d . . . . .
H73A H -0.000763 0.400304 0.589977 0.091 Uiso 1 1 calc R U . . .
H73B H 0.105185 0.401530 0.650972 0.091 Uiso 1 1 calc R U . . .
C74 C -0.0186(9) 0.3750(2) 0.6984(7) 0.123(4) Uani 1 1 d . . . . .
H74A H -0.089172 0.385660 0.705001 0.148 Uiso 1 1 calc R U . . .
H74B H 0.022291 0.376257 0.752643 0.148 Uiso 1 1 calc R U . . .
C75 C -0.0389(11) 0.3423(2) 0.6749(7) 0.128(4) Uani 1 1 d . . . . .
H75A H -0.018111 0.328895 0.722154 0.154 Uiso 1 1 calc R U . . .
H75B H -0.117060 0.338964 0.660555 0.154 Uiso 1 1 calc R U . . .
C76 C 0.0306(10) 0.3374(2) 0.6014(7) 0.123(4) Uani 1 1 d . . . . .
H76A H 0.080305 0.320362 0.612496 0.147 Uiso 1 1 calc R U . . .
H76B H -0.015474 0.332365 0.551650 0.147 Uiso 1 1 calc R U . . .
C77 C 0.3751(6) 0.53447(15) 0.3147(5) 0.0770(17) Uani 1 1 d . . . . .
H77A H 0.450440 0.541559 0.302479 0.092 Uiso 1 1 calc R U . . .
H77B H 0.332383 0.551180 0.339299 0.092 Uiso 1 1 calc R U . . .
C78 C 0.3198(8) 0.5227(2) 0.2332(5) 0.101(3) Uani 1 1 d . . . . .
H78A H 0.357791 0.530283 0.181919 0.121 Uiso 1 1 calc R U . . .
H78B H 0.241750 0.528833 0.230821 0.121 Uiso 1 1 calc R U . . .
C79 C 0.3302(7) 0.4883(2) 0.2398(5) 0.090(2) Uani 1 1 d . . . . .
H79A H 0.257294 0.478894 0.246592 0.108 Uiso 1 1 calc R U . . .
H79B H 0.366359 0.479972 0.188745 0.108 Uiso 1 1 calc R U . . .
C80 C 0.3992(6) 0.48365(14) 0.3171(4) 0.0700(15) Uani 1 1 d . . . . .
H80A H 0.378906 0.464773 0.345836 0.084 Uiso 1 1 calc R U . . .
H80B H 0.477933 0.482780 0.301664 0.084 Uiso 1 1 calc R U . . .

loop_
_atom_site_aniso_label
_atom_site_aniso_U_11
_atom_site_aniso_U_22
_atom_site_aniso_U_33
_atom_site_aniso_U_23
_atom_site_aniso_U_13
_atom_site_aniso_U_12
Hf1 0.05280(12) 0.03247(9) 0.05848(13) -0.00690(9) -0.00911(10) 0.00508(7)
Hf2 0.04153(10) 0.03265(8) 0.04943(11) -0.00551(8) -0.00892(9) 0.00024(6)
O1 0.078(2) 0.0327(13) 0.060(2) -0.0101(14) -0.0121(18) 0.0065(13)
O2 0.0479(14) 0.0379(12) 0.0652(17) -0.0069(18) -0.0118(17) -0.0009(11)
O3 0.066(2) 0.0525(19) 0.064(2) -0.0131(15) 0.006(2) -0.0033(17)
O4 0.057(2) 0.060(2) 0.055(2) -0.0044(15) 0.0042(17) 0.0033(16)
N1 0.044(2) 0.0338(16) 0.052(2) -0.0064(14) 0.0010(17) 0.0040(15)
N2 0.0408(17) 0.0315(14) 0.0388(16) -0.0040(12) 0.0009(13) -0.0009(14)
C1 0.056(3) 0.0295(17) 0.058(2) -0.0115(17) 0.004(2) -0.0012(17)
C2 0.067(3) 0.032(2) 0.060(3) -0.0020(19) 0.003(2) 0.004(2)
C3 0.058(3) 0.0298(19) 0.090(4) -0.016(2) 0.005(3) 0.0050(19)
C4 0.058(3) 0.040(2) 0.087(4) -0.019(2) 0.007(3) 0.004(2)
C5 0.062(3) 0.039(2) 0.067(3) -0.011(2) 0.000(2) 0.002(2)
C6 0.048(2) 0.0332(18) 0.063(3) -0.0097(17) 0.0099(19) -0.0045(18)
C7 0.046(2) 0.0352(19) 0.053(2) -0.0055(16) -0.0014(18) -0.0007(18)
C8 0.044(2) 0.037(2) 0.086(3) -0.011(2) -0.002(2) -0.0049(19)
C9 0.051(3) 0.043(2) 0.118(5) -0.015(3) -0.020(3) -0.003(2)
C10 0.047(3) 0.039(2) 0.097(4) -0.012(2) -0.016(3) 0.008(2)
C11 0.044(2) 0.034(2) 0.059(2) -0.0069(17) -0.0041(19) 0.0048(18)
C12 0.043(2) 0.0325(17) 0.050(2) -0.0029(15) -0.0043(17) 0.0036(16)
C13 0.050(2) 0.0301(17) 0.060(3) -0.0049(17) -0.0068(19) -0.0020(17)
C14 0.048(2) 0.0336(17) 0.059(3) -0.011(2) -0.0149(18) 0.0004(16)
C15 0.0421(19) 0.0323(17) 0.054(2) -0.0058(16) -0.0042(17) -0.0032(16)
C16 0.041(2) 0.0324(17) 0.0417(19) -0.0058(14) 0.0001(16) -0.0025(15)
C17 0.043(2) 0.0309(16) 0.049(2) -0.0079(15) -0.0021(17) 0.0021(16)
C18 0.038(2) 0.0290(15) 0.0397(19) -0.0033(15) 0.0001(16) -0.0017(16)
C19 0.056(3) 0.037(2) 0.047(2) -0.0025(15) -0.012(2) -0.0051(18)
C20 0.069(3) 0.040(2) 0.053(2) 0.0022(17) -0.021(2) 0.002(2)
C21 0.067(3) 0.0356(19) 0.055(2) 0.0018(17) -0.020(2) -0.001(2)
C22 0.050(2) 0.0287(16) 0.043(2) 0.0001(14) -0.0004(17) -0.0032(16)
C23 0.050(2) 0.0324(16) 0.046(2) -0.0020(15) -0.0042(18) -0.0046(17)
C24 0.048(2) 0.0330(17) 0.053(2) -0.0073(16) -0.0017(19) -0.0023(17)
C25 0.059(2) 0.0341(16) 0.060(3) -0.0058(18) -0.002(2) 0.0037(16)
C26 0.071(3) 0.0306(18) 0.066(3) -0.011(2) -0.009(2) -0.0031(18)
C27 0.050(2) 0.040(2) 0.059(3) -0.0087(18) -0.0034(19) -0.0055(18)
C28 0.0479(19) 0.0294(15) 0.052(3) -0.0054(18) -0.003(2) -0.0027(14)
C29 0.093(4) 0.0394(19) 0.069(4) -0.006(2) -0.003(3) 0.013(2)
C30 0.124(6) 0.049(2) 0.113(6) -0.002(3) -0.024(5) 0.027(3)
C31 0.138(8) 0.067(4) 0.071(4) 0.014(3) 0.001(4) 0.026(4)
C32 0.070(3) 0.071(3) 0.121(6) -0.004(4) -0.030(4) 0.014(3)
C33 0.080(5) 0.047(5) 0.071(7) -0.021(4) 0.001(5) 0.004(4)
C34 0.115(9) 0.093(8) 0.061(6) -0.021(5) 0.003(6) -0.001(8)
C35 0.096(6) 0.044(8) 0.127(16) -0.025(10) -0.009(7) -0.007(6)
C36 0.144(12) 0.055(5) 0.107(9) -0.030(5) -0.015(9) 0.039(7)
C33A 0.083(6) 0.050(6) 0.068(8) -0.025(5) -0.002(5) 0.003(6)
C34A 0.113(12) 0.115(16) 0.094(14) -0.032(10) 0.019(11) -0.021(14)
C35A 0.098(8) 0.043(11) 0.080(11) -0.044(8) -0.018(8) 0.006(7)
C36A 0.072(10) 0.046(6) 0.140(14) -0.015(7) -0.024(9) -0.020(7)
C37 0.078(3) 0.0367(17) 0.082(4) -0.005(2) -0.015(3) 0.008(2)
C38 0.089(5) 0.053(3) 0.110(5) -0.016(3) -0.028(4) 0.025(3)
C39 0.104(6) 0.051(3) 0.226(12) 0.034(5) -0.001(7) 0.002(4)
C40 0.098(6) 0.083(5) 0.130(7) -0.045(5) -0.022(5) 0.029(4)
C41 0.058(3) 0.039(2) 0.083(3) -0.010(2) -0.017(3) -0.005(2)
C42 0.077(4) 0.054(3) 0.135(7) -0.029(3) -0.039(4) -0.010(3)
C43 0.094(5) 0.070(3) 0.083(4) 0.001(3) -0.036(4) -0.003(3)
C44 0.046(3) 0.080(3) 0.124(6) -0.019(4) -0.010(3) -0.005(3)
C45 0.075(4) 0.069(4) 0.098(5) -0.001(3) 0.027(4) 0.010(3)
C46 0.065(3) 0.056(3) 0.068(3) -0.001(2) 0.026(3) -0.001(3)
C47 0.077(4) 0.068(4) 0.087(5) 0.005(3) 0.025(3) 0.007(3)
C48 0.078(5) 0.105(6) 0.105(6) 0.017(5) 0.015(5) 0.013(5)
C49 0.072(5) 0.204(15) 0.105(8) 0.009(9) 0.010(5) -0.021(8)
C50 0.101(7) 0.129(8) 0.119(8) -0.052(7) 0.046(6) -0.065(7)
C51 0.092(5) 0.067(4) 0.093(5) -0.013(3) 0.041(4) -0.016(4)
C52 0.071(4) 0.074(4) 0.078(4) -0.019(3) -0.029(3) 0.021(3)
C53 0.061(3) 0.072(3) 0.060(3) 0.001(2) -0.021(2) 0.004(3)
C54 0.070(10) 0.076(6) 0.061(7) -0.009(6) -0.011(6) 0.011(6)
C55 0.099(10) 0.086(8) 0.062(8) -0.012(6) -0.013(7) 0.022(7)
C56 0.089(9) 0.118(10) 0.058(7) -0.009(8) -0.008(7) 0.012(9)
C57 0.086(8) 0.108(10) 0.073(7) -0.002(9) 0.003(7) 0.005(11)
C58 0.071(9) 0.098(8) 0.071(7) 0.000(6) -0.009(7) -0.010(8)
C53A 0.061(3) 0.072(3) 0.060(3) 0.001(2) -0.021(2) 0.004(3)
C54A 0.088(12) 0.085(6) 0.062(7) -0.014(6) -0.010(7) 0.022(7)
C55A 0.090(9) 0.104(9) 0.067(8) -0.006(7) 0.008(8) 0.008(8)
C56A 0.084(8) 0.104(10) 0.074(8) -0.004(8) 0.004(7) 0.021(10)
C57A 0.074(8) 0.107(9) 0.077(8) 0.007(8) -0.004(6) 0.008(9)
C58A 0.065(8) 0.088(7) 0.077(8) 0.005(6) 0.005(6) 0.020(7)
C59 0.048(3) 0.059(3) 0.065(3) -0.005(2) -0.014(2) 0.009(2)
C60 0.044(2) 0.052(2) 0.073(3) 0.009(2) -0.009(2) 0.0064(18)
C61 0.055(3) 0.064(3) 0.112(5) 0.014(3) -0.004(3) -0.007(3)
C62 0.058(4) 0.101(6) 0.140(8) 0.049(5) 0.022(4) 0.016(4)
C63 0.084(5) 0.149(9) 0.115(7) 0.033(7) 0.028(5) 0.062(6)
C64 0.097(5) 0.078(4) 0.125(7) 0.001(4) 0.027(5) 0.022(4)
C65 0.063(3) 0.062(3) 0.112(5) -0.005(3) 0.011(3) 0.012(3)
C66 0.070(3) 0.063(3) 0.045(3) -0.002(2) 0.002(2) 0.000(3)
C67 0.066(3) 0.066(3) 0.041(2) 0.004(2) 0.017(2) 0.004(3)
C68 0.074(4) 0.072(3) 0.057(3) 0.002(3) 0.015(3) 0.000(3)
C69 0.089(5) 0.081(4) 0.091(5) 0.006(4) 0.023(4) 0.024(4)
C70 0.070(4) 0.138(7) 0.082(4) 0.004(5) 0.012(4) 0.022(5)
C71 0.067(4) 0.099(5) 0.066(4) -0.004(3) 0.007(3) -0.012(4)
C72 0.075(4) 0.074(4) 0.051(3) 0.001(2) 0.015(3) -0.010(3)
C73 0.079(4) 0.067(4) 0.081(4) -0.015(3) 0.008(3) 0.012(3)
C74 0.114(7) 0.139(7) 0.116(7) -0.058(6) 0.049(6) -0.027(6)
C75 0.140(9) 0.131(8) 0.114(7) -0.037(6) 0.053(7) -0.050(7)
C76 0.152(9) 0.085(5) 0.130(7) -0.023(5) 0.068(7) -0.046(6)
C77 0.075(4) 0.076(4) 0.080(4) 0.014(3) 0.017(3) -0.004(3)
C78 0.096(5) 0.145(8) 0.062(4) 0.009(4) 0.014(4) 0.038(6)
C79 0.073(4) 0.133(7) 0.064(4) -0.013(4) 0.012(3) -0.010(4)
C80 0.071(4) 0.069(3) 0.070(3) -0.018(3) 0.009(3) 0.003(3)

loop_
_atom_type_symbol
_atom_type_description
_atom_type_scat_dispersion_real
_atom_type_scat_dispersion_imag
_atom_type_scat_source
C C 0.0181 0.0091 'International Tables Vol C Tables 4.2.6.8 and 6.1.1.4'
H H 0.0000 0.0000 'International Tables Vol C Tables 4.2.6.8 and 6.1.1.4'
Hf Hf -6.1794 4.9776 'International Tables Vol C Tables 4.2.6.8 and 6.1.1.4'
N N 0.0311 0.0180 'International Tables Vol C Tables 4.2.6.8 and 6.1.1.4'
O O 0.0492 0.0322 'International Tables Vol C Tables 4.2.6.8 and 6.1.1.4'

loop_
_geom_angle_atom_site_label_1
_geom_angle_atom_site_label_2
_geom_angle_atom_site_label_3
_geom_angle
_geom_angle_site_symmetry_1
_geom_angle_site_symmetry_3
_geom_angle_publ_flag
O1 Hf1 O3 83.50(15) . . ?
O1 Hf1 N1 77.14(13) . . ?
O1 Hf1 C13 148.10(16) . . ?
O1 Hf1 C45 97.8(2) . . ?
O1 Hf1 C52 105.6(2) . . ?
O3 Hf1 N1 78.46(13) . . ?
C13 Hf1 O3 85.02(16) . . ?
C13 Hf1 N1 71.44(14) . . ?
C13 Hf1 C45 94.2(2) . . ?
C13 Hf1 C52 103.7(2) . . ?
C45 Hf1 O3 178.5(3) . . ?
C45 Hf1 N1 102.6(3) . . ?
C45 Hf1 C52 90.8(3) . . ?
C52 Hf1 O3 88.1(2) . . ?
C52 Hf1 N1 166.0(2) . . ?
O2 Hf2 O4 86.14(16) . . ?
O2 Hf2 N2 77.22(13) . . ?
O2 Hf2 C15 148.74(16) . . ?
O2 Hf2 C59 105.54(16) . . ?
O2 Hf2 C66 99.1(2) . . ?
O4 Hf2 N2 79.65(13) . . ?
C15 Hf2 O4 85.02(15) . . ?
C15 Hf2 N2 71.71(14) . . ?
C15 Hf2 C59 103.83(17) . . ?
C15 Hf2 C66 91.6(2) . . ?
C59 Hf2 O4 86.82(18) . . ?
C59 Hf2 N2 166.02(17) . . ?
C66 Hf2 O4 174.27(18) . . ?
C66 Hf2 N2 103.76(19) . . ?
C66 Hf2 C59 89.5(2) . . ?
C1 O1 Hf1 140.7(3) . . ?
C28 O2 Hf2 145.2(3) . . ?
C73 O3 Hf1 127.1(4) . . ?
C76 O3 Hf1 124.4(4) . . ?
C76 O3 C73 108.4(6) . . ?
C77 O4 Hf2 126.2(4) . . ?
C77 O4 C80 103.8(5) . . ?
C80 O4 Hf2 126.6(4) . . ?
C7 N1 Hf1 125.6(3) . . ?
C7 N1 C11 119.2(4) . . ?
C11 N1 Hf1 114.0(3) . . ?
C18 N2 Hf2 114.7(3) . . ?
C18 N2 C22 119.0(4) . . ?
C22 N2 Hf2 125.8(3) . . ?
O1 C1 C2 119.0(5) . . ?
O1 C1 C6 120.9(4) . . ?
C6 C1 C2 120.1(4) . . ?
C1 C2 C29 121.3(5) . . ?
C3 C2 C1 116.8(5) . . ?
C3 C2 C29 121.9(4) . . ?
C2 C3 H3 118.0 . . ?
C2 C3 C4 124.0(4) . . ?
C4 C3 H3 118.0 . . ?
C3 C4 C33 125.0(6) . . ?
C3 C4 C33A 116.9(9) . . ?
C5 C4 C3 116.8(5) . . ?
C5 C4 C33 117.7(7) . . ?
C5 C4 C33A 125.6(10) . . ?
C4 C5 H5 118.3 . . ?
C4 C5 C6 123.4(5) . . ?
C6 C5 H5 118.3 . . ?
C1 C6 C7 122.0(4) . . ?
C5 C6 C1 118.8(4) . . ?
C5 C6 C7 119.2(5) . . ?
N1 C7 C6 121.8(4) . . ?
N1 C7 C8 120.8(4) . . ?
C8 C7 C6 117.3(4) . . ?
C7 C8 H8 120.2 . . ?
C9 C8 C7 119.7(4) . . ?
C9 C8 H8 120.2 . . ?
C8 C9 H9 120.4 . . ?
C10 C9 C8 119.2(5) . . ?
C10 C9 H9 120.4 . . ?
C9 C10 H10 120.0 . . ?
C9 C10 C11 120.0(5) . . ?
C11 C10 H10 120.0 . . ?
N1 C11 C12 115.7(4) . . ?
C10 C11 N1 120.9(4) . . ?
C10 C11 C12 123.4(4) . . ?
C13 C12 C11 116.6(4) . . ?
C13 C12 C17 122.2(4) . . ?
C17 C12 C11 121.1(4) . . ?
C12 C13 Hf1 120.7(3) . . ?
C12 C13 C14 115.2(4) . . ?
C14 C13 Hf1 124.0(3) . . ?
C13 C14 H14 117.4 . . ?
C15 C14 C13 125.2(4) . . ?
C15 C14 H14 117.4 . . ?
C14 C15 Hf2 123.8(3) . . ?
C14 C15 C16 116.3(4) . . ?
C16 C15 Hf2 119.9(3) . . ?
C15 C16 C18 116.7(3) . . ?
C17 C16 C15 121.2(4) . . ?
C17 C16 C18 122.1(4) . . ?
C12 C17 H17 120.1 . . ?
C16 C17 C12 119.8(4) . . ?
C16 C17 H17 120.1 . . ?
N2 C18 C16 116.0(4) . . ?
N2 C18 C19 122.7(4) . . ?
C19 C18 C16 121.3(4) . . ?
C18 C19 H19 120.7 . . ?
C20 C19 C18 118.6(4) . . ?
C20 C19 H19 120.7 . . ?
C19 C20 H20 120.4 . . ?
C19 C20 C21 119.2(4) . . ?
C21 C20 H20 120.4 . . ?
C20 C21 H21 119.3 . . ?
C20 C21 C22 121.4(4) . . ?
C22 C21 H21 119.3 . . ?
N2 C22 C21 118.9(4) . . ?
N2 C22 C23 123.2(4) . . ?
C21 C22 C23 117.8(4) . . ?
C24 C23 C22 118.7(4) . . ?
C24 C23 C28 118.0(4) . . ?
C28 C23 C22 123.3(4) . . ?
C23 C24 H24 118.7 . . ?
C25 C24 C23 122.7(4) . . ?
C25 C24 H24 118.7 . . ?
C24 C25 C26 117.3(4) . . ?
C24 C25 C37 123.6(4) . . ?
C26 C25 C37 119.1(4) . . ?
C25 C26 H26 118.6 . . ?
C25 C26 C27 122.8(4) . . ?
C27 C26 H26 118.6 . . ?
C26 C27 C28 117.6(4) . . ?
C26 C27 C41 120.2(4) . . ?
C28 C27 C41 122.2(4) . . ?
O2 C28 C23 120.3(3) . . ?
O2 C28 C27 118.2(4) . . ?
C23 C28 C27 121.5(4) . . ?
C2 C29 C30 112.2(5) . . ?
C2 C29 C31 109.4(5) . . ?
C2 C29 C32 112.1(5) . . ?
C30 C29 C31 106.2(6) . . ?
C30 C29 C32 105.8(5) . . ?
C32 C29 C31 110.9(6) . . ?
C29 C30 H30A 109.5 . . ?
C29 C30 H30B 109.5 . . ?
C29 C30 H30C 109.5 . . ?
H30A C30 H30B 109.5 . . ?
H30A C30 H30C 109.5 . . ?
H30B C30 H30C 109.5 . . ?
C29 C31 H31A 109.5 . . ?
C29 C31 H31B 109.5 . . ?
C29 C31 H31C 109.5 . . ?
H31A C31 H31B 109.5 . . ?
H31A C31 H31C 109.5 . . ?
H31B C31 H31C 109.5 . . ?
C29 C32 H32A 109.5 . . ?
C29 C32 H32B 109.5 . . ?
C29 C32 H32C 109.5 . . ?
H32A C32 H32B 109.5 . . ?
H32A C32 H32C 109.5 . . ?
H32B C32 H32C 109.5 . . ?
C34 C33 C4 113.6(11) . . ?
C35 C33 C4 113.5(14) . . ?
C35 C33 C34 105.2(14) . . ?
C35 C33 C36 107.1(13) . . ?
C36 C33 C4 108.3(11) . . ?
C36 C33 C34 108.9(12) . . ?
C33 C34 H34A 109.5 . . ?
C33 C34 H34B 109.5 . . ?
C33 C34 H34C 109.5 . . ?
H34A C34 H34B 109.5 . . ?
H34A C34 H34C 109.5 . . ?
H34B C34 H34C 109.5 . . ?
C33 C35 H35A 109.5 . . ?
C33 C35 H35B 109.5 . . ?
C33 C35 H35C 109.5 . . ?
H35A C35 H35B 109.5 . . ?
H35A C35 H35C 109.5 . . ?
H35B C35 H35C 109.5 . . ?
C33 C36 H36A 109.5 . . ?
C33 C36 H36B 109.5 . . ?
C33 C36 H36C 109.5 . . ?
H36A C36 H36B 109.5 . . ?
H36A C36 H36C 109.5 . . ?
H36B C36 H36C 109.5 . . ?
C4 C33A C34A 102.4(17) . . ?
C4 C33A C35A 108.2(18) . . ?
C4 C33A C36A 115.0(16) . . ?
C34A C33A C35A 109.0(15) . . ?
C36A C33A C34A 111.6(14) . . ?
C36A C33A C35A 110.4(15) . . ?
C33A C34A H34D 109.5 . . ?
C33A C34A H34E 109.5 . . ?
C33A C34A H34F 109.5 . . ?
H34D C34A H34E 109.5 . . ?
H34D C34A H34F 109.5 . . ?
H34E C34A H34F 109.5 . . ?
C33A C35A H35D 109.5 . . ?
C33A C35A H35E 109.5 . . ?
C33A C35A H35F 109.5 . . ?
H35D C35A H35E 109.5 . . ?
H35D C35A H35F 109.5 . . ?
H35E C35A H35F 109.5 . . ?
C33A C36A H36D 109.5 . . ?
C33A C36A H36E 109.5 . . ?
C33A C36A H36F 109.5 . . ?
H36D C36A H36E 109.5 . . ?
H36D C36A H36F 109.5 . . ?
H36E C36A H36F 109.5 . . ?
C25 C37 C40 108.3(5) . . ?
C38 C37 C25 113.2(4) . . ?
C38 C37 C40 106.6(6) . . ?
C39 C37 C25 110.5(6) . . ?
C39 C37 C38 108.1(6) . . ?
C39 C37 C40 110.2(7) . . ?
C37 C38 H38A 109.5 . . ?
C37 C38 H38B 109.5 . . ?
C37 C38 H38C 109.5 . . ?
H38A C38 H38B 109.5 . . ?
H38A C38 H38C 109.5 . . ?
H38B C38 H38C 109.5 . . ?
C37 C39 H39A 109.5 . . ?
C37 C39 H39B 109.5 . . ?
C37 C39 H39C 109.5 . . ?
H39A C39 H39B 109.5 . . ?
H39A C39 H39C 109.5 . . ?
H39B C39 H39C 109.5 . . ?
C37 C40 H40A 109.5 . . ?
C37 C40 H40B 109.5 . . ?
C37 C40 H40C 109.5 . . ?
H40A C40 H40B 109.5 . . ?
H40A C40 H40C 109.5 . . ?
H40B C40 H40C 109.5 . . ?
C27 C41 C42 111.8(4) . . ?
C43 C41 C27 108.8(5) . . ?
C43 C41 C42 106.9(5) . . ?
C44 C41 C27 110.6(5) . . ?
C44 C41 C42 108.7(5) . . ?
C44 C41 C43 110.0(5) . . ?
C41 C42 H42A 109.5 . . ?
C41 C42 H42B 109.5 . . ?
C41 C42 H42C 109.5 . . ?
H42A C42 H42B 109.5 . . ?
H42A C42 H42C 109.5 . . ?
H42B C42 H42C 109.5 . . ?
C41 C43 H43A 109.5 . . ?
C41 C43 H43B 109.5 . . ?
C41 C43 H43C 109.5 . . ?
H43A C43 H43B 109.5 . . ?
H43A C43 H43C 109.5 . . ?
H43B C43 H43C 109.5 . . ?
C41 C44 H44A 109.5 . . ?
C41 C44 H44B 109.5 . . ?
C41 C44 H44C 109.5 . . ?
H44A C44 H44B 109.5 . . ?
H44A C44 H44C 109.5 . . ?
H44B C44 H44C 109.5 . . ?
Hf1 C45 H45A 111.0 . . ?
Hf1 C45 H45B 111.0 . . ?
H45A C45 H45B 109.0 . . ?
C46 C45 Hf1 103.7(5) . . ?
C46 C45 H45A 111.0 . . ?
C46 C45 H45B 111.0 . . ?
C47 C46 C45 121.2(6) . . ?
C47 C46 C51 116.9(7) . . ?
C51 C46 C45 121.7(6) . . ?
C46 C47 H47 118.4 . . ?
C48 C47 C46 123.3(8) . . ?
C48 C47 H47 118.4 . . ?
C47 C48 H48 120.2 . . ?
C49 C48 C47 119.5(10) . . ?
C49 C48 H48 120.2 . . ?
C48 C49 H49 120.0 . . ?
C48 C49 C50 120.0(12) . . ?
C50 C49 H49 120.0 . . ?
C49 C50 H50 119.9 . . ?
C51 C50 C49 120.2(9) . . ?
C51 C50 H50 119.9 . . ?
C46 C51 H51 119.9 . . ?
C50 C51 C46 120.1(9) . . ?
C50 C51 H51 119.9 . . ?
Hf1 C52 H52A 105.4 . . ?
Hf1 C52 H52B 105.4 . . ?
Hf1 C52 H52C 105.4 . . ?
Hf1 C52 H52D 105.4 . . ?
H52A C52 H52B 106.0 . . ?
H52C C52 H52D 106.0 . . ?
C53 C52 Hf1 127.5(5) . . ?
C53 C52 H52A 105.4 . . ?
C53 C52 H52B 105.4 . . ?
C53A C52 Hf1 127.5(5) . . ?
C53A C52 H52C 105.4 . . ?
C53A C52 H52D 105.4 . . ?
C54 C53 C52 113.7(10) . . ?
C58 C53 C52 132.0(10) . . ?
C58 C53 C54 114.3(12) . . ?
C53 C54 H54 117.8 . . ?
C53 C54 C55 124.3(17) . . ?
C55 C54 H54 117.8 . . ?
C54 C55 H55 121.4 . . ?
C56 C55 C54 117.1(17) . . ?
C56 C55 H55 121.4 . . ?
C55 C56 H56 119.8 . . ?
C55 C56 C57 120.4(17) . . ?
C57 C56 H56 119.8 . . ?
C56 C57 H57 120.4 . . ?
C58 C57 C56 119.2(19) . . ?
C58 C57 H57 120.4 . . ?
C53 C58 H58 117.8 . . ?
C57 C58 C53 124.4(18) . . ?
C57 C58 H58 117.8 . . ?
C54A C53A C52 127.6(12) . . ?
C54A C53A C58A 121.3(14) . . ?
C58A C53A C52 111.2(10) . . ?
C53A C54A H54A 119.2 . . ?
C53A C54A C55A 122(2) . . ?
C55A C54A H54A 119.2 . . ?
C54A C55A H55A 121.1 . . ?
C54A C55A C56A 118(2) . . ?
C56A C55A H55A 121.1 . . ?
C55A C56A H56A 119.8 . . ?
C57A C56A C55A 120.4(18) . . ?
C57A C56A H56A 119.8 . . ?
C56A C57A H57A 120.2 . . ?
C56A C57A C58A 119.6(19) . . ?
C58A C57A H57A 120.2 . . ?
C53A C58A C57A 119.1(16) . . ?
C53A C58A H58A 120.4 . . ?
C57A C58A H58A 120.4 . . ?
Hf2 C59 H59A 106.6 . . ?
Hf2 C59 H59B 106.6 . . ?
H59A C59 H59B 106.5 . . ?
C60 C59 Hf2 123.1(4) . . ?
C60 C59 H59A 106.6 . . ?
C60 C59 H59B 106.6 . . ?
C61 C60 C59 121.2(5) . . ?
C61 C60 C65 117.4(6) . . ?
C65 C60 C59 121.4(5) . . ?
C60 C61 H61 119.8 . . ?
C62 C61 C60 120.4(7) . . ?
C62 C61 H61 119.8 . . ?
C61 C62 H62 119.9 . . ?
C61 C62 C63 120.3(8) . . ?
C63 C62 H62 119.9 . . ?
C62 C63 H63 120.2 . . ?
C64 C63 C62 119.6(8) . . ?
C64 C63 H63 120.2 . . ?
C63 C64 H64 119.1 . . ?
C63 C64 C65 121.7(8) . . ?
C65 C64 H64 119.1 . . ?
C60 C65 H65 119.8 . . ?
C64 C65 C60 120.4(7) . . ?
C64 C65 H65 119.8 . . ?
Hf2 C66 H66A 111.5 . . ?
Hf2 C66 H66B 111.5 . . ?
H66A C66 H66B 109.3 . . ?
C67 C66 Hf2 101.5(4) . . ?
C67 C66 H66A 111.5 . . ?
C67 C66 H66B 111.5 . . ?
C68 C67 C66 120.8(6) . . ?
C72 C67 C66 121.7(6) . . ?
C72 C67 C68 117.3(6) . . ?
C67 C68 H68 119.5 . . ?
C69 C68 C67 121.0(7) . . ?
C69 C68 H68 119.5 . . ?
C68 C69 H69 119.9 . . ?
C68 C69 C70 120.3(7) . . ?
C70 C69 H69 119.9 . . ?
C69 C70 H70 120.4 . . ?
C71 C70 C69 119.1(7) . . ?
C71 C70 H70 120.4 . . ?
C70 C71 H71 119.9 . . ?
C72 C71 C70 120.3(7) . . ?
C72 C71 H71 119.9 . . ?
C67 C72 H72 119.0 . . ?
C71 C72 C67 122.0(6) . . ?
C71 C72 H72 119.0 . . ?
O3 C73 H73A 110.7 . . ?
O3 C73 H73B 110.7 . . ?
O3 C73 C74 105.4(6) . . ?
H73A C73 H73B 108.8 . . ?
C74 C73 H73A 110.7 . . ?
C74 C73 H73B 110.7 . . ?
C73 C74 H74A 110.3 . . ?
C73 C74 H74B 110.3 . . ?
C73 C74 C75 107.0(6) . . ?
H74A C74 H74B 108.6 . . ?
C75 C74 H74A 110.3 . . ?
C75 C74 H74B 110.3 . . ?
C74 C75 H75A 110.9 . . ?
C74 C75 H75B 110.9 . . ?
H75A C75 H75B 109.0 . . ?
C76 C75 C74 104.1(8) . . ?
C76 C75 H75A 110.9 . . ?
C76 C75 H75B 110.9 . . ?
O3 C76 C75 110.8(7) . . ?
O3 C76 H76A 109.5 . . ?
O3 C76 H76B 109.5 . . ?
C75 C76 H76A 109.5 . . ?
C75 C76 H76B 109.5 . . ?
H76A C76 H76B 108.1 . . ?
O4 C77 H77A 110.6 . . ?
O4 C77 H77B 110.6 . . ?
O4 C77 C78 105.5(6) . . ?
H77A C77 H77B 108.8 . . ?
C78 C77 H77A 110.6 . . ?
C78 C77 H77B 110.6 . . ?
C77 C78 H78A 110.9 . . ?
C77 C78 H78B 110.9 . . ?
C77 C78 C79 104.3(6) . . ?
H78A C78 H78B 108.9 . . ?
C79 C78 H78A 110.9 . . ?
C79 C78 H78B 110.9 . . ?
C78 C79 H79A 111.0 . . ?
C78 C79 H79B 111.0 . . ?
H79A C79 H79B 109.0 . . ?
C80 C79 C78 104.0(6) . . ?
C80 C79 H79A 111.0 . . ?
C80 C79 H79B 111.0 . . ?
O4 C80 C79 105.9(6) . . ?
O4 C80 H80A 110.6 . . ?
O4 C80 H80B 110.6 . . ?
C79 C80 H80A 110.6 . . ?
C79 C80 H80B 110.6 . . ?
H80A C80 H80B 108.7 . . ?

loop_
_geom_bond_atom_site_label_1
_geom_bond_atom_site_label_2
_geom_bond_distance
_geom_bond_site_symmetry_2
_geom_bond_publ_flag
Hf1 O1 1.976(3) . ?
Hf1 O3 2.328(4) . ?
Hf1 N1 2.431(4) . ?
Hf1 C13 2.224(4) . ?
Hf1 C45 2.257(7) . ?
Hf1 C52 2.260(6) . ?
Hf2 O2 1.954(3) . ?
Hf2 O4 2.324(4) . ?
Hf2 N2 2.420(3) . ?
Hf2 C15 2.225(4) . ?
Hf2 C59 2.272(5) . ?
Hf2 C66 2.249(6) . ?
O1 C1 1.336(5) . ?
O2 C28 1.342(5) . ?
O3 C73 1.430(7) . ?
O3 C76 1.412(9) . ?
O4 C77 1.434(7) . ?
O4 C80 1.452(7) . ?
N1 C7 1.343(6) . ?
N1 C11 1.390(6) . ?
N2 C18 1.367(5) . ?
N2 C22 1.370(5) . ?
C1 C2 1.431(6) . ?
C1 C6 1.416(7) . ?
C2 C3 1.388(8) . ?
C2 C29 1.514(9) . ?
C3 H3 0.9400 . ?
C3 C4 1.400(9) . ?
C4 C5 1.376(7) . ?
C4 C33 1.565(18) . ?
C4 C33A 1.52(3) . ?
C5 H5 0.9400 . ?
C5 C6 1.376(6) . ?
C6 C7 1.490(6) . ?
C7 C8 1.412(7) . ?
C8 H8 0.9400 . ?
C8 C9 1.383(7) . ?
C9 H9 0.9400 . ?
C9 C10 1.380(7) . ?
C10 H10 0.9400 . ?
C10 C11 1.382(7) . ?
C11 C12 1.483(6) . ?
C12 C13 1.399(6) . ?
C12 C17 1.400(5) . ?
C13 C14 1.412(5) . ?
C14 H14 0.9400 . ?
C14 C15 1.402(6) . ?
C15 C16 1.404(6) . ?
C16 C17 1.395(5) . ?
C16 C18 1.490(5) . ?
C17 H17 0.9400 . ?
C18 C19 1.389(6) . ?
C19 H19 0.9400 . ?
C19 C20 1.377(6) . ?
C20 H20 0.9400 . ?
C20 C21 1.379(6) . ?
C21 H21 0.9400 . ?
C21 C22 1.406(6) . ?
C22 C23 1.494(5) . ?
C23 C24 1.395(6) . ?
C23 C28 1.401(6) . ?
C24 H24 0.9400 . ?
C24 C25 1.392(6) . ?
C25 C26 1.394(7) . ?
C25 C37 1.526(5) . ?
C26 H26 0.9400 . ?
C26 C27 1.397(7) . ?
C27 C28 1.406(6) . ?
C27 C41 1.538(7) . ?
C29 C30 1.537(6) . ?
C29 C31 1.546(10) . ?
C29 C32 1.539(9) . ?
C30 H30A 0.9700 . ?
C30 H30B 0.9700 . ?
C30 H30C 0.9700 . ?
C31 H31A 0.9700 . ?
C31 H31B 0.9700 . ?
C31 H31C 0.9700 . ?
C32 H32A 0.9700 . ?
C32 H32B 0.9700 . ?
C32 H32C 0.9700 . ?
C33 C34 1.552(15) . ?
C33 C35 1.521(18) . ?
C33 C36 1.527(14) . ?
C34 H34A 0.9700 . ?
C34 H34B 0.9700 . ?
C34 H34C 0.9700 . ?
C35 H35A 0.9700 . ?
C35 H35B 0.9700 . ?
C35 H35C 0.9700 . ?
C36 H36A 0.9700 . ?
C36 H36B 0.9700 . ?
C36 H36C 0.9700 . ?
C33A C34A 1.533(19) . ?
C33A C35A 1.55(2) . ?
C33A C36A 1.526(19) . ?
C34A H34D 0.9700 . ?
C34A H34E 0.9700 . ?
C34A H34F 0.9700 . ?
C35A H35D 0.9700 . ?
C35A H35E 0.9700 . ?
C35A H35F 0.9700 . ?
C36A H36D 0.9700 . ?
C36A H36E 0.9700 . ?
C36A H36F 0.9700 . ?
C37 C38 1.521(9) . ?
C37 C39 1.485(10) . ?
C37 C40 1.528(11) . ?
C38 H38A 0.9700 . ?
C38 H38B 0.9700 . ?
C38 H38C 0.9700 . ?
C39 H39A 0.9700 . ?
C39 H39B 0.9700 . ?
C39 H39C 0.9700 . ?
C40 H40A 0.9700 . ?
C40 H40B 0.9700 . ?
C40 H40C 0.9700 . ?
C41 C42 1.546(6) . ?
C41 C43 1.529(9) . ?
C41 C44 1.526(9) . ?
C42 H42A 0.9700 . ?
C42 H42B 0.9700 . ?
C42 H42C 0.9700 . ?
C43 H43A 0.9700 . ?
C43 H43B 0.9700 . ?
C43 H43C 0.9700 . ?
C44 H44A 0.9700 . ?
C44 H44B 0.9700 . ?
C44 H44C 0.9700 . ?
C45 H45A 0.9800 . ?
C45 H45B 0.9800 . ?
C45 C46 1.462(12) . ?
C46 C47 1.392(9) . ?
C46 C51 1.408(9) . ?
C47 H47 0.9400 . ?
C47 C48 1.356(13) . ?
C48 H48 0.9400 . ?
C48 C49 1.346(17) . ?
C49 H49 0.9400 . ?
C49 C50 1.418(19) . ?
C50 H50 0.9400 . ?
C50 C51 1.364(16) . ?
C51 H51 0.9400 . ?
C52 H52A 0.9800 . ?
C52 H52B 0.9800 . ?
C52 H52C 0.9800 . ?
C52 H52D 0.9800 . ?
C52 C53 1.480(9) . ?
C52 C53A 1.480(9) . ?
C53 C54 1.405(18) . ?
C53 C58 1.392(18) . ?
C54 H54 0.9400 . ?
C54 C55 1.417(18) . ?
C55 H55 0.9400 . ?
C55 C56 1.37(2) . ?
C56 H56 0.9400 . ?
C56 C57 1.42(2) . ?
C57 H57 0.9400 . ?
C57 C58 1.36(2) . ?
C58 H58 0.9400 . ?
C53A C54A 1.35(2) . ?
C53A C58A 1.383(18) . ?
C54A H54A 0.9400 . ?
C54A C55A 1.38(2) . ?
C55A H55A 0.9400 . ?
C55A C56A 1.42(2) . ?
C56A H56A 0.9400 . ?
C56A C57A 1.39(2) . ?
C57A H57A 0.9400 . ?
C57A C58A 1.40(2) . ?
C58A H58A 0.9400 . ?
C59 H59A 0.9800 . ?
C59 H59B 0.9800 . ?
C59 C60 1.504(8) . ?
C60 C61 1.403(8) . ?
C60 C65 1.406(7) . ?
C61 H61 0.9400 . ?
C61 C62 1.381(12) . ?
C62 H62 0.9400 . ?
C62 C63 1.406(15) . ?
C63 H63 0.9400 . ?
C63 C64 1.319(13) . ?
C64 H64 0.9400 . ?
C64 C65 1.393(10) . ?
C65 H65 0.9400 . ?
C66 H66A 0.9800 . ?
C66 H66B 0.9800 . ?
C66 C67 1.498(9) . ?
C67 C68 1.396(9) . ?
C67 C72 1.394(9) . ?
C68 H68 0.9400 . ?
C68 C69 1.377(10) . ?
C69 H69 0.9400 . ?
C69 C70 1.394(12) . ?
C70 H70 0.9400 . ?
C70 C71 1.377(11) . ?
C71 H71 0.9400 . ?
C71 C72 1.366(11) . ?
C72 H72 0.9400 . ?
C73 H73A 0.9800 . ?
C73 H73B 0.9800 . ?
C73 C74 1.476(12) . ?
C74 H74A 0.9800 . ?
C74 H74B 0.9800 . ?
C74 C75 1.511(13) . ?
C75 H75A 0.9800 . ?
C75 H75B 0.9800 . ?
C75 C76 1.436(12) . ?
C76 H76A 0.9800 . ?
C76 H76B 0.9800 . ?
C77 H77A 0.9800 . ?
C77 H77B 0.9800 . ?
C77 C78 1.527(12) . ?
C78 H78A 0.9800 . ?
C78 H78B 0.9800 . ?
C78 C79 1.532(14) . ?
C79 H79A 0.9800 . ?
C79 H79B 0.9800 . ?
C79 C80 1.478(11) . ?
C80 H80A 0.9800 . ?
C80 H80B 0.9800 . ?

loop_
_geom_torsion_atom_site_label_1
_geom_torsion_atom_site_label_2
_geom_torsion_atom_site_label_3
_geom_torsion_atom_site_label_4
_geom_torsion
_geom_torsion_site_symmetry_1
_geom_torsion_site_symmetry_2
_geom_torsion_site_symmetry_3
_geom_torsion_site_symmetry_4
_geom_torsion_publ_flag
Hf1 O1 C1 C2 143.9(5) . . . . ?
Hf1 O1 C1 C6 -34.5(8) . . . . ?
Hf1 O3 C73 C74 -162.1(6) . . . . ?
Hf1 O3 C76 C75 167.4(8) . . . . ?
Hf1 N1 C7 C6 -21.7(6) . . . . ?
Hf1 N1 C7 C8 161.1(4) . . . . ?
Hf1 N1 C11 C10 -164.2(4) . . . . ?
Hf1 N1 C11 C12 14.1(5) . . . . ?
Hf1 C13 C14 C15 176.5(4) . . . . ?
Hf1 C45 C46 C47 87.2(6) . . . . ?
Hf1 C45 C46 C51 -87.3(6) . . . . ?
Hf1 C52 C53 C54 -98.7(14) . . . . ?
Hf1 C52 C53 C58 83.4(16) . . . . ?
Hf1 C52 C53A C54A -87.8(19) . . . . ?
Hf1 C52 C53A C58A 91.8(12) . . . . ?
Hf2 O2 C28 C23 -24.2(9) . . . . ?
Hf2 O2 C28 C27 154.1(5) . . . . ?
Hf2 O4 C77 C78 -123.1(5) . . . . ?
Hf2 O4 C80 C79 118.3(5) . . . . ?
Hf2 N2 C18 C16 11.1(5) . . . . ?
Hf2 N2 C18 C19 -168.8(4) . . . . ?
Hf2 N2 C22 C21 166.8(3) . . . . ?
Hf2 N2 C22 C23 -11.8(6) . . . . ?
Hf2 C15 C16 C17 -178.2(3) . . . . ?
Hf2 C15 C16 C18 0.8(5) . . . . ?
Hf2 C59 C60 C61 84.3(6) . . . . ?
Hf2 C59 C60 C65 -95.2(6) . . . . ?
Hf2 C66 C67 C68 -88.3(5) . . . . ?
Hf2 C66 C67 C72 85.6(6) . . . . ?
O1 C1 C2 C3 -175.1(5) . . . . ?
O1 C1 C2 C29 5.5(8) . . . . ?
O1 C1 C6 C5 173.8(5) . . . . ?
O1 C1 C6 C7 -6.6(7) . . . . ?
O3 C73 C74 C75 -18.8(11) . . . . ?
O4 C77 C78 C79 -19.0(7) . . . . ?
N1 C7 C8 C9 4.0(8) . . . . ?
N1 C11 C12 C13 -11.4(6) . . . . ?
N1 C11 C12 C17 165.8(4) . . . . ?
N2 C18 C19 C20 -0.5(7) . . . . ?
N2 C22 C23 C24 -161.2(4) . . . . ?
N2 C22 C23 C28 18.7(7) . . . . ?
C1 C2 C3 C4 0.3(9) . . . . ?
C1 C2 C29 C30 177.1(6) . . . . ?
C1 C2 C29 C31 59.4(7) . . . . ?
C1 C2 C29 C32 -64.0(7) . . . . ?
C1 C6 C7 N1 30.5(7) . . . . ?
C1 C6 C7 C8 -152.3(5) . . . . ?
C2 C1 C6 C5 -4.7(7) . . . . ?
C2 C1 C6 C7 175.0(5) . . . . ?
C2 C3 C4 C5 -2.5(9) . . . . ?
C2 C3 C4 C33 169.5(8) . . . . ?
C2 C3 C4 C33A -173.3(10) . . . . ?
C3 C2 C29 C30 -2.3(9) . . . . ?
C3 C2 C29 C31 -119.9(7) . . . . ?
C3 C2 C29 C32 116.6(6) . . . . ?
C3 C4 C5 C6 1.0(9) . . . . ?
C3 C4 C33 C34 -106.8(11) . . . . ?
C3 C4 C33 C35 133.0(12) . . . . ?
C3 C4 C33 C36 14.2(15) . . . . ?
C3 C4 C33A C34A -95.7(14) . . . . ?
C3 C4 C33A C35A 149.3(13) . . . . ?
C3 C4 C33A C36A 25.5(19) . . . . ?
C4 C5 C6 C1 2.4(8) . . . . ?
C4 C5 C6 C7 -177.2(5) . . . . ?
C5 C4 C33 C34 65.1(13) . . . . ?
C5 C4 C33 C35 -55.1(13) . . . . ?
C5 C4 C33 C36 -173.9(10) . . . . ?
C5 C4 C33A C34A 94.4(15) . . . . ?
C5 C4 C33A C35A -20.6(17) . . . . ?
C5 C4 C33A C36A -144.5(12) . . . . ?
C5 C6 C7 N1 -149.9(5) . . . . ?
C5 C6 C7 C8 27.3(7) . . . . ?
C6 C1 C2 C3 3.3(8) . . . . ?
C6 C1 C2 C29 -176.1(5) . . . . ?
C6 C7 C8 C9 -173.2(6) . . . . ?
C7 N1 C11 C10 4.1(8) . . . . ?
C7 N1 C11 C12 -177.6(4) . . . . ?
C7 C8 C9 C10 -0.6(10) . . . . ?
C8 C9 C10 C11 -1.0(11) . . . . ?
C9 C10 C11 N1 -0.7(9) . . . . ?
C9 C10 C11 C12 -178.8(6) . . . . ?
C10 C11 C12 C13 166.9(5) . . . . ?
C10 C11 C12 C17 -15.9(8) . . . . ?
C11 N1 C7 C6 171.5(4) . . . . ?
C11 N1 C7 C8 -5.7(7) . . . . ?
C11 C12 C13 Hf1 2.3(6) . . . . ?
C11 C12 C13 C14 178.8(5) . . . . ?
C11 C12 C17 C16 -178.9(4) . . . . ?
C12 C13 C14 C15 0.1(8) . . . . ?
C13 C12 C17 C16 -2.0(7) . . . . ?
C13 C14 C15 Hf2 177.9(4) . . . . ?
C13 C14 C15 C16 -1.6(8) . . . . ?
C14 C15 C16 C17 1.3(7) . . . . ?
C14 C15 C16 C18 -179.7(4) . . . . ?
C15 C16 C17 C12 0.3(6) . . . . ?
C15 C16 C18 N2 -8.3(6) . . . . ?
C15 C16 C18 C19 171.6(4) . . . . ?
C16 C18 C19 C20 179.6(5) . . . . ?
C17 C12 C13 Hf1 -174.8(3) . . . . ?
C17 C12 C13 C14 1.7(7) . . . . ?
C17 C16 C18 N2 170.7(4) . . . . ?
C17 C16 C18 C19 -9.4(7) . . . . ?
C18 N2 C22 C21 -4.8(6) . . . . ?
C18 N2 C22 C23 176.5(4) . . . . ?
C18 C16 C17 C12 -178.6(4) . . . . ?
C18 C19 C20 C21 -1.4(8) . . . . ?
C19 C20 C21 C22 0.2(9) . . . . ?
C20 C21 C22 N2 3.0(8) . . . . ?
C20 C21 C22 C23 -178.3(5) . . . . ?
C21 C22 C23 C24 20.1(6) . . . . ?
C21 C22 C23 C28 -160.0(5) . . . . ?
C22 N2 C18 C16 -176.4(4) . . . . ?
C22 N2 C18 C19 3.7(6) . . . . ?
C22 C23 C24 C25 -177.4(4) . . . . ?
C22 C23 C28 O2 -4.6(7) . . . . ?
C22 C23 C28 C27 177.1(4) . . . . ?
C23 C24 C25 C26 0.0(8) . . . . ?
C23 C24 C25 C37 178.8(5) . . . . ?
C24 C23 C28 O2 175.3(4) . . . . ?
C24 C23 C28 C27 -3.0(7) . . . . ?
C24 C25 C26 C27 -2.6(9) . . . . ?
C24 C25 C37 C38 3.1(8) . . . . ?
C24 C25 C37 C39 -118.2(7) . . . . ?
C24 C25 C37 C40 121.0(6) . . . . ?
C25 C26 C27 C28 2.3(9) . . . . ?
C25 C26 C27 C41 -178.8(5) . . . . ?
C26 C25 C37 C38 -178.1(6) . . . . ?
C26 C25 C37 C39 60.6(9) . . . . ?
C26 C25 C37 C40 -60.2(7) . . . . ?
C26 C27 C28 O2 -177.7(5) . . . . ?
C26 C27 C28 C23 0.6(8) . . . . ?
C26 C27 C41 C42 -0.5(8) . . . . ?
C26 C27 C41 C43 117.3(6) . . . . ?
C26 C27 C41 C44 -121.7(6) . . . . ?
C28 C23 C24 C25 2.7(7) . . . . ?
C28 C27 C41 C42 178.4(6) . . . . ?
C28 C27 C41 C43 -63.8(7) . . . . ?
C28 C27 C41 C44 57.1(7) . . . . ?
C29 C2 C3 C4 179.7(6) . . . . ?
C33 C4 C5 C6 -171.5(8) . . . . ?
C33A C4 C5 C6 171.0(11) . . . . ?
C37 C25 C26 C27 178.5(5) . . . . ?
C41 C27 C28 O2 3.4(8) . . . . ?
C41 C27 C28 C23 -178.3(5) . . . . ?
C45 C46 C47 C48 -173.8(7) . . . . ?
C45 C46 C51 C50 172.8(7) . . . . ?
C46 C47 C48 C49 0.7(13) . . . . ?
C47 C46 C51 C50 -1.9(10) . . . . ?
C47 C48 C49 C50 -1.4(15) . . . . ?
C48 C49 C50 C51 0.3(15) . . . . ?
C49 C50 C51 C46 1.3(12) . . . . ?
C51 C46 C47 C48 0.9(10) . . . . ?
C52 C53 C54 C55 177.2(18) . . . . ?
C52 C53 C58 C57 178.3(18) . . . . ?
C52 C53A C54A C55A -179.8(17) . . . . ?
C52 C53A C58A C57A -177.0(16) . . . . ?
C53 C54 C55 C56 4(3) . . . . ?
C54 C53 C58 C57 0(3) . . . . ?
C54 C55 C56 C57 1(3) . . . . ?
C55 C56 C57 C58 -5(4) . . . . ?
C56 C57 C58 C53 4(4) . . . . ?
C58 C53 C54 C55 -5(3) . . . . ?
C53A C54A C55A C56A -5(4) . . . . ?
C54A C53A C58A C57A 3(3) . . . . ?
C54A C55A C56A C57A 6(4) . . . . ?
C55A C56A C57A C58A -3(3) . . . . ?
C56A C57A C58A C53A -1(3) . . . . ?
C58A C53A C54A C55A 1(3) . . . . ?
C59 C60 C61 C62 -177.5(7) . . . . ?
C59 C60 C65 C64 177.9(7) . . . . ?
C60 C61 C62 C63 1.4(13) . . . . ?
C61 C60 C65 C64 -1.6(10) . . . . ?
C61 C62 C63 C64 -5.6(15) . . . . ?
C62 C63 C64 C65 6.2(16) . . . . ?
C63 C64 C65 C60 -2.6(14) . . . . ?
C65 C60 C61 C62 2.0(10) . . . . ?
C66 C67 C68 C69 173.0(6) . . . . ?
C66 C67 C72 C71 -171.8(6) . . . . ?
C67 C68 C69 C70 0.7(10) . . . . ?
C68 C67 C72 C71 2.2(8) . . . . ?
C68 C69 C70 C71 -1.3(11) . . . . ?
C69 C70 C71 C72 2.3(11) . . . . ?
C70 C71 C72 C67 -2.9(10) . . . . ?
C72 C67 C68 C69 -1.1(9) . . . . ?
C73 O3 C76 C75 -15.7(13) . . . . ?
C73 C74 C75 C76 9.6(14) . . . . ?
C74 C75 C76 O3 3.4(15) . . . . ?
C76 O3 C73 C74 21.1(10) . . . . ?
C77 O4 C80 C79 -41.7(7) . . . . ?
C77 C78 C79 C80 -5.9(7) . . . . ?
C78 C79 C80 O4 28.7(7) . . . . ?
C80 O4 C77 C78 37.0(7) . . . . ?

loop_
_twin_individual_id
_twin_individual_mass_fraction_refined
1 0.913(8)
2 0.087(8)

loop_
_smtbx_masks_void_nr
_smtbx_masks_void_average_x
_smtbx_masks_void_average_y
_smtbx_masks_void_average_z
_smtbx_masks_void_volume
_smtbx_masks_void_count_electrons
_smtbx_masks_void_content
1 -0.029 0.250 0.742 989.1 306.7 '8 THF'
2 -0.271 0.750 0.242 989.1 305.3 '8 THF'
